data_2016681
loop_
_publ_author_name
'Degtyarenko, Anna S.'
'Solntsev, Pavlo V.'
'Rusanov, Eduard B.'
'Chernega, Alexander N.'
'Domasevitch, Konstantin V.'

_publ_section_title
;
 Copper(II) bromide and copper(II) acetate complexes of
 4,4'-(<i>p</i>-phenylene)bipyridazine
;
_journal_coeditor_code HJ3079
_journal_issue 7
_journal_name_full 'Acta Crystallographica Section C'
_journal_page_first m254
_journal_page_last m258
_journal_paper_doi 10.1107/S0108270108017666
_journal_volume 64
_journal_year 2008
_chemical_formula_iupac '[Cu2 (C2 H3 O2)4 (C14 H10 N4)], 2C H Cl3'
_chemical_formula_moiety 'C22 H22 Cu2 N4 O8, 2(C H Cl3)'
_chemical_formula_sum 'C24 H24 Cl6 Cu2 N4 O8'
_chemical_formula_weight 836.25
_chemical_name_systematic
;
catena-poly[[[tetrakis(\m-acetato-\k^2^<i>O</i>:<i>O</i>')dicopper(II)]-
\m~2~-4,4'-(<i>p</i>-phenylene)bipyridazine-\k^2^N^1^:N^1'^] chloroform
disolvate]
;
_space_group_IT_number 2
_symmetry_cell_setting triclinic
_symmetry_space_group_name_Hall '-P 1'
_symmetry_space_group_name_H-M 'P -1'
_atom_sites_solution_hydrogens geom
_atom_sites_solution_primary direct
_atom_sites_solution_secondary difmap
_audit_creation_method SHELXL-97
_cell_angle_alpha 104.601(2)
_cell_angle_beta 103.993(2)
_cell_angle_gamma 90.123(3)
_cell_formula_units_Z 1
_cell_length_a 7.6349(8)
_cell_length_b 8.0203(8)
_cell_length_c 13.9312(10)
_cell_measurement_reflns_used 8062
_cell_measurement_temperature 296(2)
_cell_measurement_theta_max 26.54
_cell_measurement_theta_min 2.63
_cell_volume 799.21(13)
_computing_cell_refinement 'SAINT-NT (Bruker, 1999)'
_computing_data_collection 'SMART-NT (Bruker, 1998)'
_computing_data_reduction 'SAINT-NT (Bruker, 1999)'
_computing_molecular_graphics 'DIAMOND (Brandenburg, 1999)'
_computing_publication_material 'WinGX (Version 1.70.01; Farrugia, 1999)'
_computing_structure_refinement 'SHELXL97 (Sheldrick, 2008)'
_computing_structure_solution 'SHELXS97 (Sheldrick, 2008)'
_diffrn_ambient_temperature 296(2)
_diffrn_measured_fraction_theta_full 0.989
_diffrn_measured_fraction_theta_max 0.989
_diffrn_measurement_device_type 'Siemens SMART CCD area-detector'
_diffrn_measurement_method \w
_diffrn_radiation_monochromator graphite
_diffrn_radiation_source 'fine-focus sealed tube'
_diffrn_radiation_type MoK\a
_diffrn_radiation_wavelength 0.71073
_diffrn_reflns_av_R_equivalents 0.0346
_diffrn_reflns_av_sigmaI/netI 0.0476
_diffrn_reflns_limit_h_max 9
_diffrn_reflns_limit_h_min -9
_diffrn_reflns_limit_k_max 10
_diffrn_reflns_limit_k_min -10
_diffrn_reflns_limit_l_max 16
_diffrn_reflns_limit_l_min -17
_diffrn_reflns_number 8062
_diffrn_reflns_theta_full 26.54
_diffrn_reflns_theta_max 26.54
_diffrn_reflns_theta_min 2.63
_diffrn_standards_decay_% 0
_exptl_absorpt_coefficient_mu 1.884
_exptl_absorpt_correction_T_max 0.8055
_exptl_absorpt_correction_T_min 0.6302
_exptl_absorpt_correction_type empirical
_exptl_absorpt_process_details '(SADABS; Sheldrick, 1996)'
_exptl_crystal_colour green-blue
_exptl_crystal_density_diffrn 1.738
_exptl_crystal_density_method 'not measured'
_exptl_crystal_description prism
_exptl_crystal_F_000 420
_exptl_crystal_size_max 0.27
_exptl_crystal_size_mid 0.15
_exptl_crystal_size_min 0.12
_refine_diff_density_max 0.345
_refine_diff_density_min -0.410
_refine_ls_extinction_method none
_refine_ls_goodness_of_fit_ref 1.073
_refine_ls_hydrogen_treatment constr
_refine_ls_matrix_type full
_refine_ls_number_parameters 201
_refine_ls_number_reflns 3283
_refine_ls_number_restraints 0
_refine_ls_restrained_S_all 1.073
_refine_ls_R_factor_all 0.0531
_refine_ls_R_factor_gt 0.0402
_refine_ls_shift/su_max 0.001
_refine_ls_shift/su_mean 0.000
_refine_ls_structure_factor_coef Fsqd
_refine_ls_weighting_details 'calc w=1/[\s^2^(Fo^2^)+(0.0383P)^2^+0.1918P] where P=(Fo^2^+2Fc^2^)/3'
_refine_ls_weighting_scheme calc
_refine_ls_wR_factor_gt 0.0862
_refine_ls_wR_factor_ref 0.0899
_reflns_number_gt 2688
_reflns_number_total 3283
_reflns_threshold_expression I>2\s(I)
_cod_data_source_file hj3079.cif
_cod_data_source_block III
_cod_depositor_comments
;
The following automatic conversions were performed:
'_symmetry_cell_setting' value 'Triclinic' changed to 'triclinic'
according to '/home/saulius/struct/CIF-dictionaries/cif_core.dic'
dictionary named 'cif_core.dic' version 2.4.1 from 2010-06-29.

Automatic conversion script
Id: cif_fix_enum 1527 2010-12-29 10:47:43Z saulius 

The following automatic conversions were performed:

'_symmetry_cell_setting' value 'Triclinic' changed to 'triclinic'
according to /home/saulius/struct/CIF-dictionaries/cif_core.dic
dictionary named 'cif_core.dic' version 2.4.1 from 2010-06-29.

Automatic conversion script
Id: cif_fix_values 1715 2011-07-08 13:25:40Z adriana 
;
_cod_database_code 2016681
_cod_database_fobs_code 2016681

loop_
_symmetry_equiv_pos_as_xyz
'x, y, z'
'-x, -y, -z'

loop_
_atom_site_type_symbol
_atom_site_label
_atom_site_fract_x
_atom_site_fract_y
_atom_site_fract_z
_atom_site_U_iso_or_equiv
_atom_site_adp_type
_atom_site_calc_flag
_atom_site_refinement_flags
_atom_site_occupancy
Cu Cu1 0.37515(4) 0.41141(4) 0.42032(3) 0.02542(12) Uani d . 1
O O1 0.4749(3) 0.7837(3) 0.56696(17) 0.0371(5) Uani d . 1
O O2 0.2681(3) 0.6361(3) 0.42876(17) 0.0394(5) Uani d . 1
O O3 0.7298(3) 0.6220(3) 0.46891(16) 0.0359(5) Uani d . 1
O O4 0.5206(3) 0.4719(3) 0.33358(15) 0.0365(5) Uani d . 1
N N1 0.1314(3) 0.2811(3) 0.30510(18) 0.0291(6) Uani d . 1
N N2 0.1189(3) 0.2746(4) 0.20707(19) 0.0380(7) Uani d . 1
C C1 -0.0328(4) 0.2105(4) 0.1390(2) 0.0368(8) Uani d . 1
H H1 -0.0397 0.2086 0.0711 0.044 Uiso calc R 1
C C2 -0.1850(4) 0.1446(4) 0.1605(2) 0.0289(7) Uani d . 1
C C3 -0.1700(4) 0.1586(4) 0.2618(2) 0.0369(8) Uani d . 1
H H3 -0.2658 0.1219 0.2836 0.044 Uiso calc R 1
C C4 -0.0099(4) 0.2280(4) 0.3310(2) 0.0367(8) Uani d . 1
H H4 -0.0008 0.2382 0.4000 0.044 Uiso calc R 1
C C5 -0.3471(4) 0.0707(4) 0.0783(2) 0.0293(7) Uani d . 1
C C6 -0.5189(4) 0.1108(4) 0.0903(2) 0.0362(8) Uani d . 1
H H6 -0.5327 0.1853 0.1506 0.043 Uiso calc R 1
C C7 -0.3322(4) -0.0400(4) -0.0126(2) 0.0396(8) Uani d . 1
H H7 -0.2177 -0.0673 -0.0214 0.048 Uiso calc R 1
C C8 0.3332(4) 0.7716(4) 0.4966(2) 0.0304(7) Uani d . 1
C C9 0.2359(5) 0.9324(4) 0.4925(3) 0.0416(8) Uani d . 1
H H9A 0.2321 0.9944 0.5606 0.062 Uiso calc R 1
H H9B 0.1148 0.9022 0.4506 0.062 Uiso calc R 1
H H9C 0.2984 1.0038 0.4639 0.062 Uiso calc R 1
C C10 0.6657(4) 0.5640(4) 0.3743(2) 0.0295(7) Uani d . 1
C C11 0.7700(5) 0.6105(4) 0.3052(3) 0.0423(8) Uani d . 1
H H11A 0.7356 0.5291 0.2391 0.064 Uiso calc R 1
H H11B 0.8972 0.6076 0.3342 0.064 Uiso calc R 1
H H11C 0.7439 0.7244 0.2981 0.064 Uiso calc R 1
C C12 0.2578(5) 0.6717(5) 0.1792(3) 0.0555(10) Uani d . 1
H H12 0.2715 0.5881 0.2207 0.067 Uiso calc R 1
Cl Cl1 0.02744(17) 0.69281(19) 0.13244(10) 0.0885(4) Uani d . 1
Cl Cl2 0.35719(18) 0.59579(18) 0.07766(9) 0.0910(4) Uani d . 1
Cl Cl3 0.36454(17) 0.87143(14) 0.25682(9) 0.0720(3) Uani d . 1

loop_
_atom_site_aniso_label
_atom_site_aniso_U_11
_atom_site_aniso_U_22
_atom_site_aniso_U_33
_atom_site_aniso_U_12
_atom_site_aniso_U_13
_atom_site_aniso_U_23
Cu1 0.02236(19) 0.0254(2) 0.0242(2) -0.00199(13) -0.00009(14) 0.00435(14)
O1 0.0365(12) 0.0291(12) 0.0404(13) 0.0034(9) 0.0024(10) 0.0066(10)
O2 0.0329(12) 0.0294(12) 0.0485(14) 0.0044(9) -0.0018(10) 0.0086(10)
O3 0.0332(12) 0.0439(13) 0.0275(12) -0.0073(10) 0.0042(9) 0.0069(10)
O4 0.0371(12) 0.0416(13) 0.0267(12) -0.0075(10) 0.0043(10) 0.0053(10)
N1 0.0246(13) 0.0318(14) 0.0264(14) -0.0018(10) -0.0001(10) 0.0059(11)
N2 0.0264(14) 0.0558(18) 0.0270(15) -0.0062(12) 0.0020(11) 0.0069(13)
C1 0.0297(17) 0.054(2) 0.0215(16) -0.0035(15) 0.0034(13) 0.0038(15)
C2 0.0221(15) 0.0341(17) 0.0232(16) -0.0020(12) -0.0006(12) 0.0007(13)
C3 0.0308(17) 0.046(2) 0.0292(18) -0.0116(14) 0.0021(13) 0.0075(15)
C4 0.0338(17) 0.049(2) 0.0227(16) -0.0092(15) 0.0001(13) 0.0079(14)
C5 0.0228(15) 0.0358(17) 0.0240(16) -0.0024(12) 0.0011(12) 0.0028(13)
C6 0.0292(16) 0.046(2) 0.0252(16) 0.0006(14) 0.0052(13) -0.0036(14)
C7 0.0215(15) 0.055(2) 0.0309(18) 0.0008(14) 0.0027(13) -0.0052(15)
C8 0.0339(17) 0.0263(16) 0.0382(19) 0.0046(13) 0.0172(15) 0.0133(14)
C9 0.043(2) 0.0316(18) 0.055(2) 0.0116(15) 0.0168(17) 0.0155(16)
C10 0.0309(16) 0.0267(16) 0.0304(17) 0.0053(13) 0.0069(13) 0.0073(13)
C11 0.0421(19) 0.050(2) 0.039(2) -0.0011(16) 0.0149(16) 0.0135(16)
C12 0.066(3) 0.053(2) 0.050(2) 0.005(2) 0.013(2) 0.0212(19)
Cl1 0.0641(7) 0.1268(12) 0.0844(9) 0.0106(7) 0.0168(6) 0.0466(8)
Cl2 0.0961(10) 0.1107(11) 0.0603(8) 0.0354(8) 0.0234(7) 0.0074(7)
Cl3 0.0962(9) 0.0542(6) 0.0657(7) -0.0054(6) 0.0237(6) 0.0126(5)

loop_
_atom_type_symbol
_atom_type_description
_atom_type_scat_dispersion_real
_atom_type_scat_dispersion_imag
_atom_type_scat_source
C C 0.0033 0.0016 'International Tables Vol C Tables 4.2.6.8 and 6.1.1.4'
H H 0.0000 0.0000 'International Tables Vol C Tables 4.2.6.8 and 6.1.1.4'
N N 0.0061 0.0033 'International Tables Vol C Tables 4.2.6.8 and 6.1.1.4'
O O 0.0106 0.0060 'International Tables Vol C Tables 4.2.6.8 and 6.1.1.4'
Cu Cu 0.3201 1.2651 'International Tables Vol C Tables 4.2.6.8 and 6.1.1.4'
Cl Cl 0.1484 0.1585 'International Tables Vol C Tables 4.2.6.8 and 6.1.1.4'

loop_
_geom_angle_atom_site_label_1
_geom_angle_atom_site_label_2
_geom_angle_atom_site_label_3
_geom_angle_site_symmetry_1
_geom_angle_site_symmetry_3
_geom_angle
_geom_angle_publ_flag
O1 Cu1 O4 2_666 . 88.70(9) y
O1 Cu1 O2 2_666 . 168.03(9) y
O4 Cu1 O2 . . 88.73(9) y
O1 Cu1 O3 2_666 2_666 89.99(9) y
O4 Cu1 O3 . 2_666 168.07(8) y
O2 Cu1 O3 . 2_666 90.12(9) y
O1 Cu1 N1 2_666 . 101.31(9) y
O4 Cu1 N1 . . 101.53(9) y
O2 Cu1 N1 . . 90.66(9) y
O3 Cu1 N1 2_666 . 90.35(9) no
O1 Cu1 Cu1 2_666 2_666 84.77(7) no
O4 Cu1 Cu1 . 2_666 87.34(6) no
O2 Cu1 Cu1 . 2_666 83.44(6) no
O3 Cu1 Cu1 2_666 2_666 80.74(6) no
N1 Cu1 Cu1 . 2_666 169.26(6) no
C8 O1 Cu1 . 2_666 122.62(19) no
C8 O2 Cu1 . . 123.8(2) no
C10 O3 Cu1 . 2_666 127.26(19) no
C10 O4 Cu1 . . 119.78(19) no
C4 N1 N2 . . 119.2(2) no
C4 N1 Cu1 . . 122.0(2) no
N2 N1 Cu1 . . 118.30(18) no
C1 N2 N1 . . 118.6(2) no
N2 C1 C2 . . 125.2(3) no
N2 C1 H1 . . 117.4 no
C2 C1 H1 . . 117.4 no
C3 C2 C1 . . 114.7(3) no
C3 C2 C5 . . 124.2(3) no
C1 C2 C5 . . 121.1(3) no
C2 C3 C4 . . 118.4(3) no
C2 C3 H3 . . 120.8 no
C4 C3 H3 . . 120.8 no
N1 C4 C3 . . 123.8(3) no
N1 C4 H4 . . 118.1 no
C3 C4 H4 . . 118.1 no
C7 C5 C6 . . 118.5(3) no
C7 C5 C2 . . 120.8(2) no
C6 C5 C2 . . 120.8(3) no
C7 C6 C5 2_455 . 119.6(3) no
C7 C6 H6 2_455 . 120.2 no
C5 C6 H6 . . 120.2 no
C6 C7 C5 2_455 . 121.9(3) no
C6 C7 H7 2_455 . 119.1 no
C5 C7 H7 . . 119.1 no
O2 C8 O1 . . 125.3(3) no
O2 C8 C9 . . 117.4(3) no
O1 C8 C9 . . 117.3(3) no
C8 C9 H9A . . 109.5 no
C8 C9 H9B . . 109.5 no
H9A C9 H9B . . 109.5 no
C8 C9 H9C . . 109.5 no
H9A C9 H9C . . 109.5 no
H9B C9 H9C . . 109.5 no
O3 C10 O4 . . 124.9(3) no
O3 C10 C11 . . 117.1(3) no
O4 C10 C11 . . 118.0(3) no
C10 C11 H11A . . 109.5 no
C10 C11 H11B . . 109.5 no
H11A C11 H11B . . 109.5 no
C10 C11 H11C . . 109.5 no
H11A C11 H11C . . 109.5 no
H11B C11 H11C . . 109.5 no
Cl2 C12 Cl1 . . 110.0(2) no
Cl2 C12 Cl3 . . 110.4(2) no
Cl1 C12 Cl3 . . 110.1(2) no
Cl2 C12 H12 . . 108.8 no
Cl1 C12 H12 . . 108.8 no
Cl3 C12 H12 . . 108.8 no

loop_
_geom_bond_atom_site_label_1
_geom_bond_atom_site_label_2
_geom_bond_site_symmetry_2
_geom_bond_distance
_geom_bond_publ_flag
Cu1 O1 2_666 1.960(2) y
Cu1 O4 . 1.967(2) y
Cu1 O2 . 1.969(2) y
Cu1 O3 2_666 1.975(2) y
Cu1 N1 . 2.199(2) y
Cu1 Cu1 2_666 2.6332(7) y
O1 C8 . 1.257(4) no
O2 C8 . 1.254(4) no
O3 C10 . 1.253(4) no
O4 C10 . 1.255(3) no
N1 C4 . 1.318(4) no
N1 N2 . 1.334(3) no
N2 C1 . 1.314(4) no
C1 C2 . 1.402(4) no
C1 H1 . 0.9300 no
C2 C3 . 1.364(4) no
C2 C5 . 1.471(4) no
C3 C4 . 1.374(4) no
C3 H3 . 0.9300 no
C4 H4 . 0.9300 no
C5 C7 . 1.382(4) no
C5 C6 . 1.390(4) no
C6 C7 2_455 1.370(4) no
C6 H6 . 0.9300 no
C7 H7 . 0.9300 no
C8 C9 . 1.496(4) no
C9 H9A . 0.9600 no
C9 H9B . 0.9600 no
C9 H9C . 0.9600 no
C10 C11 . 1.500(4) no
C11 H11A . 0.9600 no
C11 H11B . 0.9600 no
C11 H11C . 0.9600 no
C12 Cl2 . 1.743(4) no
C12 Cl1 . 1.746(4) no
C12 Cl3 . 1.759(4) no
C12 H12 . 0.9800 no

loop_
_geom_hbond_atom_site_label_D
_geom_hbond_atom_site_label_H
_geom_hbond_atom_site_label_A
_geom_hbond_distance_DH
_geom_hbond_distance_HA
_geom_hbond_distance_DA
_geom_hbond_angle_DHA
_geom_hbond_publ_flag
C12 H12 O2 0.98 2.83 3.541(4) 130 yes
C12 H12 O4 0.98 2.50 3.298(5) 138 yes
C12 H12 N2 0.98 2.71 3.496(5) 137 yes

loop_
_geom_torsion_atom_site_label_1
_geom_torsion_atom_site_label_2
_geom_torsion_atom_site_label_3
_geom_torsion_atom_site_label_4
_geom_torsion_site_symmetry_1
_geom_torsion_site_symmetry_4
_geom_torsion
_geom_torsion_publ_flag
O1 Cu1 O2 C8 2_666 . -12.1(6) no
O4 Cu1 O2 C8 . . -89.7(2) no
O3 Cu1 O2 C8 2_666 . 78.4(2) no
N1 Cu1 O2 C8 . . 168.8(2) no
Cu1 Cu1 O2 C8 2_666 . -2.2(2) no
O1 Cu1 O4 C10 2_666 . -85.3(2) no
O2 Cu1 O4 C10 . . 83.0(2) no
O3 Cu1 O4 C10 2_666 . -1.6(6) no
N1 Cu1 O4 C10 . . 173.4(2) no
Cu1 Cu1 O4 C10 2_666 . -0.5(2) no
O1 Cu1 N1 C4 2_666 . 93.5(2) no
O4 Cu1 N1 C4 . . -175.5(2) no
O2 Cu1 N1 C4 . . -86.7(2) no
O3 Cu1 N1 C4 2_666 . 3.4(2) no
Cu1 Cu1 N1 C4 2_666 . -30.2(5) no
O1 Cu1 N1 N2 2_666 . -94.6(2) no
O4 Cu1 N1 N2 . . -3.6(2) no
O2 Cu1 N1 N2 . . 85.2(2) no
O3 Cu1 N1 N2 2_666 . 175.3(2) no
Cu1 Cu1 N1 N2 2_666 . 141.6(3) no
C4 N1 N2 C1 . . -2.0(4) no
Cu1 N1 N2 C1 . . -174.1(2) no
N1 N2 C1 C2 . . -1.0(5) no
N2 C1 C2 C3 . . 3.1(5) no
N2 C1 C2 C5 . . -178.2(3) no
C1 C2 C3 C4 . . -2.2(5) no
C5 C2 C3 C4 . . 179.1(3) no
N2 N1 C4 C3 . . 2.8(5) no
Cu1 N1 C4 C3 . . 174.6(3) no
C2 C3 C4 N1 . . -0.5(5) no
C3 C2 C5 C7 . . -137.3(3) no
C1 C2 C5 C7 . . 44.1(5) y
C3 C2 C5 C6 . . 42.8(5) no
C1 C2 C5 C6 . . -135.8(3) no
C7 C5 C6 C7 . 2_455 0.2(6) no
C2 C5 C6 C7 . 2_455 -179.9(3) no
C6 C5 C7 C6 . 2_455 -0.2(6) no
C2 C5 C7 C6 . 2_455 179.9(3) no
Cu1 O2 C8 O1 . . 0.9(4) no
Cu1 O2 C8 C9 . . 179.95(19) no
Cu1 O1 C8 O2 2_666 . 1.9(4) no
Cu1 O1 C8 C9 2_666 . -177.10(19) no
Cu1 O3 C10 O4 2_666 . -0.4(4) no
Cu1 O3 C10 C11 2_666 . 178.9(2) no
Cu1 O4 C10 O3 . . 0.7(4) no
Cu1 O4 C10 C11 . . -178.6(2) no
